data_1522886
loop_
_publ_author_name
'Semitelou, L.P.'
'Konguetsof, H.'
'Yakinthos, J.K.'
'Roudaut, E.'

_publ_section_title
;
 The incommensurate magnetic structure of Tb5 Si3
;
_journal_name_full 'Journal of Magnetism and Magnetic Materials'
_journal_page_first 131
_journal_page_last 135
_journal_volume 79
_journal_year 1989
_chemical_formula_sum 'Si3 Tb5'
_chemical_name_systematic 'Tb5 Si3'
_space_group_IT_number 193
_symmetry_space_group_name_Hall '-P 6c 2'
_symmetry_space_group_name_H-M 'P 63/m c m'
_cell_angle_alpha 90
_cell_angle_beta 90
_cell_angle_gamma 120
_cell_formula_units_Z 2
_cell_length_a 8.376
_cell_length_b 8.376
_cell_length_c 6.322
_cell_volume 384.113
_citation_journal_id_ASTM JMMMDC
_cod_data_source_file Semitelou_JMMMDC_1989_520.cif
_cod_data_source_block Si3Tb5
_cod_original_cell_volume 384.1125
_cod_database_code 1522886

loop_
_symmetry_equiv_pos_as_xyz
x,y,z
x-y,x,z+1/2
-y,x-y,z
-x,-y,z+1/2
-x+y,-x,z
y,-x+y,z+1/2
-y,-x,-z
x-y,-y,-z+1/2
x,x-y,-z
y,x,-z+1/2
-x+y,y,-z
-x,-x+y,-z+1/2
-x,-y,-z
-x+y,-x,-z-1/2
y,-x+y,-z
x,y,-z-1/2
x-y,x,-z
-y,x-y,-z-1/2
y,x,z
-x+y,y,z-1/2
-x,-x+y,z
-y,-x,z-1/2
x-y,-y,z
x,x-y,z-1/2

loop_
_atom_site_label
_atom_site_type_symbol
_atom_site_fract_x
_atom_site_fract_y
_atom_site_fract_z
_atom_site_occupancy
_atom_site_U_iso_or_equiv
Tb1 Tb 0.3333 0.6667 0 1 0.0
Tb2 Tb 0.24 0 0.25 1 0.0
Si1 Si 0.58 0 0.25 1 0.0
